data_4060642
_journal_name_full Organometallics
_journal_paper_doi 10.1021/om0508132
_journal_year 2006
_chemical_formula_sum 'C18 H11 O10 Os3 Sb'
_chemical_formula_weight 1079.62
_space_group_IT_number 7
_symmetry_cell_setting monoclinic
_symmetry_space_group_name_Hall 'P -2yac'
_symmetry_space_group_name_H-M 'P 1 n 1'
_cell_angle_alpha 90.00
_cell_angle_beta 90.7010(10)
_cell_angle_gamma 90.00
_cell_formula_units_Z 4
_cell_length_a 9.2722(4)
_cell_length_b 15.0937(7)
_cell_length_c 17.2511(8)
_cell_measurement_temperature 223(2)
_cell_volume 2414.14(19)
_diffrn_ambient_temperature 223(2)
_exptl_crystal_density_diffrn 2.970
_cod_depositor_comments
;
The following automatic conversions were performed:
'_symmetry_cell_setting' value 'Monoclinic' changed to 'monoclinic'
according to '/home/saulius/struct/CIF-dictionaries/cif_core.dic'
dictionary named 'cif_core.dic' version 2.4.1 from 2010-06-29.

Automatic conversion script
Id: cif_fix_enum 1527 2010-12-29 10:47:43Z saulius 
;
_cod_original_sg_symbol_H-M 'P n'
_cod_database_code 4060642

loop_
_symmetry_equiv_pos_as_xyz
'x, y, z'
'x+1/2, -y, z+1/2'

loop_
_atom_site_label
_atom_site_type_symbol
_atom_site_fract_x
_atom_site_fract_y
_atom_site_fract_z
_atom_site_U_iso_or_equiv
_atom_site_adp_type
_atom_site_occupancy
_atom_site_symmetry_multiplicity
_atom_site_calc_flag
_atom_site_refinement_flags
_atom_site_disorder_assembly
_atom_site_disorder_group
Os1A Os 0.16474(5) 0.49744(3) 0.68836(3) 0.02178(10) Uani 1 1 d . . .
Os2A Os 0.24815(5) 0.44470(3) 0.86051(3) 0.02018(10) Uani 1 1 d . . .
H12A H 0.1818 0.4121 0.7639 0.040 Uiso 1 1 d R . .
Os3A Os -0.04612(5) 0.49348(3) 0.90859(3) 0.02093(10) Uani 1 1 d . . .
Sb4A Sb -0.04138(10) 0.57302(6) 0.76964(5) 0.02592(18) Uani 1 1 d . . .
O11A O 0.1212(15) 0.6276(8) 0.5566(7) 0.053(3) Uani 1 1 d . . .
O12A O -0.0270(14) 0.3521(8) 0.6180(7) 0.050(3) Uani 1 1 d . . .
O13A O 0.4578(14) 0.4300(8) 0.6278(7) 0.048(3) Uani 1 1 d . . .
O21A O 0.5566(13) 0.3947(9) 0.8164(8) 0.053(3) Uani 1 1 d . . .
O22A O 0.1543(14) 0.2559(7) 0.9006(8) 0.055(3) Uani 1 1 d . . .
O23A O 0.3390(13) 0.4808(8) 1.0274(6) 0.044(3) Uani 1 1 d . . .
O31A O 0.0126(13) 0.3749(7) 1.0502(7) 0.048(3) Uani 1 1 d . . .
O32A O -0.1307(12) 0.3355(7) 0.8050(7) 0.048(3) Uani 1 1 d . . .
O33A O -0.3394(12) 0.5581(9) 0.9575(7) 0.053(3) Uani 1 1 d . . .
O34A O 0.1158(14) 0.6536(7) 0.9792(7) 0.049(3) Uani 1 1 d . . .
C1A C 0.2903(15) 0.5950(7) 0.7502(7) 0.023(3) Uani 1 1 d . . .
C2A C 0.3158(12) 0.5749(8) 0.8274(7) 0.021(2) Uani 1 1 d . . .
C3A C 0.3914(15) 0.6381(10) 0.8732(9) 0.035(3) Uani 1 1 d . . .
H3A H 0.4068 0.6262 0.9262 0.042 Uiso 1 1 calc R . .
C4A C 0.4441(18) 0.7176(9) 0.8426(9) 0.038(3) Uani 1 1 d . . .
H4A H 0.4947 0.7580 0.8743 0.046 Uiso 1 1 calc R . .
C5A C 0.4198(19) 0.7356(10) 0.7641(9) 0.040(4) Uani 1 1 d . . .
H5A H 0.4535 0.7886 0.7422 0.048 Uiso 1 1 calc R . .
C6A C 0.3456(18) 0.6745(9) 0.7185(8) 0.034(3) Uani 1 1 d . . .
H6A H 0.3317 0.6861 0.6654 0.041 Uiso 1 1 calc R . .
C11A C 0.1365(18) 0.5776(10) 0.6061(8) 0.035(3) Uani 1 1 d . . .
C12A C 0.0439(15) 0.4050(9) 0.6443(8) 0.029(3) Uani 1 1 d . . .
C13A C 0.3510(16) 0.4545(8) 0.6478(8) 0.029(3) Uani 1 1 d . . .
C21A C 0.4427(15) 0.4147(9) 0.8304(9) 0.033(3) Uani 1 1 d . . .
C22A C 0.1885(15) 0.3235(8) 0.8845(8) 0.028(3) Uani 1 1 d . . .
C23A C 0.3065(15) 0.4661(10) 0.9638(8) 0.032(3) Uani 1 1 d . . .
C31A C -0.0058(16) 0.4200(9) 1.0007(8) 0.029(3) Uani 1 1 d . . .
C32A C -0.1008(15) 0.3926(9) 0.8451(8) 0.028(3) Uani 1 1 d . . .
C33A C -0.234(2) 0.5361(12) 0.9368(9) 0.044(4) Uani 1 1 d . . .
C34A C 0.0610(16) 0.5948(9) 0.9541(8) 0.029(3) Uani 1 1 d . . .
C41A C -0.015(2) 0.7112(11) 0.7795(11) 0.056(5) Uani 1 1 d . . .
H41A H -0.0228 0.7381 0.7286 0.084 Uiso 1 1 calc R . .
H41B H 0.0797 0.7240 0.8017 0.084 Uiso 1 1 calc R . .
H41C H -0.0887 0.7351 0.8128 0.084 Uiso 1 1 calc R . .
C42A C -0.254(2) 0.5658(14) 0.7180(11) 0.055(5) Uani 1 1 d . . .
H42A H -0.3244 0.5845 0.7556 0.082 Uiso 1 1 calc R . .
H42B H -0.2733 0.5054 0.7022 0.082 Uiso 1 1 calc R . .
H42C H -0.2584 0.6045 0.6731 0.082 Uiso 1 1 calc R . .
Os1B Os 0.56256(7) -0.06387(3) 0.56181(3) 0.03241(13) Uani 1 1 d . . .
Os2B Os 0.48919(6) 0.03624(3) 0.71737(3) 0.02501(11) Uani 1 1 d . . .
H12B H 0.5761 -0.0571 0.6679 0.040 Uiso 1 1 d R . .
Os3B Os 0.78700(5) 0.10770(3) 0.72255(3) 0.02555(11) Uani 1 1 d . . .
Sb4B Sb 0.78625(11) 0.04779(6) 0.57647(5) 0.0298(2) Uani 1 1 d . . .
O11B O 0.607(2) -0.0648(8) 0.3884(7) 0.077(5) Uani 1 1 d . . .
O12B O 0.7646(19) -0.2247(9) 0.5964(8) 0.075(5) Uani 1 1 d . . .
O13B O 0.2831(19) -0.1646(10) 0.5615(9) 0.077(5) Uani 1 1 d . . .
O21B O 0.1917(16) -0.0372(10) 0.7153(8) 0.066(4) Uani 1 1 d . . .
O22B O 0.5774(16) -0.0743(8) 0.8621(6) 0.053(3) Uani 1 1 d . . .
O23B O 0.4161(14) 0.1970(8) 0.8151(8) 0.058(3) Uani 1 1 d . . .
O31B O 0.7387(18) 0.1563(11) 0.8936(8) 0.076(5) Uani 1 1 d . . .
O32B O 0.8683(16) -0.0872(7) 0.7571(9) 0.063(4) Uani 1 1 d . . .
O33B O 1.0977(14) 0.1811(9) 0.7226(10) 0.070(4) Uani 1 1 d . . .
O34B O 0.6522(14) 0.2806(7) 0.6632(7) 0.045(3) Uani 1 1 d . . .
C1B C 0.4515(18) 0.0575(9) 0.5465(9) 0.034(3) Uani 1 1 d . . .
C2B C 0.4290(16) 0.1059(9) 0.6140(8) 0.031(3) Uani 1 1 d . . .
C3B C 0.3602(16) 0.1891(11) 0.6087(10) 0.040(4) Uani 1 1 d . . .
H3B H 0.3471 0.2230 0.6537 0.048 Uiso 1 1 calc R . .
C4B C 0.310(2) 0.2223(11) 0.5363(11) 0.049(4) Uani 1 1 d . . .
H4B H 0.2685 0.2788 0.5328 0.059 Uiso 1 1 calc R . .
C5B C 0.3241(19) 0.1718(12) 0.4729(10) 0.051(5) Uani 1 1 d . . .
H5B H 0.2856 0.1920 0.4255 0.061 Uiso 1 1 calc R . .
C6B C 0.3930(19) 0.0912(12) 0.4755(9) 0.045(4) Uani 1 1 d . . .
H6B H 0.4017 0.0578 0.4299 0.054 Uiso 1 1 calc R . .
C11B C 0.595(3) -0.0664(10) 0.4540(9) 0.053(5) Uani 1 1 d . . .
C12B C 0.692(2) -0.1662(9) 0.5846(10) 0.050(5) Uani 1 1 d . . .
C13B C 0.3906(19) -0.1263(11) 0.5608(9) 0.041(4) Uani 1 1 d . . .
C21B C 0.3041(17) -0.0069(9) 0.7143(9) 0.034(3) Uani 1 1 d . . .
C22B C 0.5468(18) -0.0364(9) 0.8056(9) 0.035(3) Uani 1 1 d . . .
C23B C 0.4443(16) 0.1360(9) 0.7780(8) 0.032(3) Uani 1 1 d . . .
C31B C 0.758(2) 0.1371(11) 0.8293(10) 0.045(4) Uani 1 1 d . . .
C32B C 0.8426(18) -0.0151(10) 0.7464(8) 0.036(3) Uani 1 1 d . . .
C33B C 0.9823(18) 0.1541(10) 0.7203(10) 0.041(3) Uani 1 1 d . . .
C34B C 0.7000(16) 0.2191(9) 0.6839(8) 0.032(3) Uani 1 1 d . . .
C41B C 0.777(2) 0.1539(11) 0.4948(10) 0.050(4) Uani 1 1 d . . .
H41D H 0.8287 0.2046 0.5155 0.076 Uiso 1 1 calc R . .
H41E H 0.6768 0.1701 0.4852 0.076 Uiso 1 1 calc R . .
H41F H 0.8202 0.1353 0.4467 0.076 Uiso 1 1 calc R . .
C42B C 0.989(2) -0.0096(14) 0.5462(15) 0.072(7) Uani 1 1 d . . .
H42D H 0.9992 -0.0093 0.4902 0.108 Uiso 1 1 calc R . .
H42E H 0.9940 -0.0701 0.5650 0.108 Uiso 1 1 calc R . .
H42F H 1.0671 0.0247 0.5695 0.108 Uiso 1 1 calc R . .

loop_
_atom_site_aniso_label
_atom_site_aniso_U_11
_atom_site_aniso_U_22
_atom_site_aniso_U_33
_atom_site_aniso_U_23
_atom_site_aniso_U_13
_atom_site_aniso_U_12
Os1A 0.0236(3) 0.0214(2) 0.0204(2) -0.00006(16) 0.00252(18) 0.00121(19)
Os2A 0.0171(2) 0.0204(2) 0.0231(2) 0.00208(16) 0.00166(17) 0.00205(18)
Os3A 0.0173(2) 0.0231(2) 0.0224(2) -0.00088(17) 0.00283(17) 0.00087(19)
Sb4A 0.0248(4) 0.0276(4) 0.0254(4) 0.0030(3) 0.0031(3) 0.0076(3)
O11A 0.065(9) 0.053(7) 0.041(6) 0.020(5) -0.004(6) -0.001(7)
O12A 0.051(8) 0.047(7) 0.052(7) -0.001(5) -0.002(6) -0.010(6)
O13A 0.053(8) 0.052(7) 0.040(6) 0.002(5) 0.024(6) 0.021(6)
O21A 0.025(6) 0.064(8) 0.070(9) 0.000(6) 0.008(6) 0.008(6)
O22A 0.059(8) 0.026(5) 0.081(9) 0.012(5) 0.016(7) -0.007(5)
O23A 0.040(7) 0.053(7) 0.037(6) 0.000(5) -0.015(5) -0.006(5)
O31A 0.052(8) 0.047(6) 0.045(6) 0.023(5) 0.006(6) 0.012(6)
O32A 0.035(6) 0.043(6) 0.065(7) -0.024(5) -0.008(5) -0.015(5)
O33A 0.021(6) 0.088(10) 0.051(7) -0.005(6) 0.017(5) 0.029(6)
O34A 0.051(8) 0.039(6) 0.057(7) -0.014(5) 0.013(6) -0.008(6)
C1A 0.029(7) 0.012(5) 0.028(6) -0.001(4) 0.002(5) -0.004(5)
C2A 0.006(5) 0.031(6) 0.028(6) 0.000(5) -0.005(4) -0.002(5)
C3A 0.020(7) 0.036(8) 0.049(8) -0.007(6) 0.005(6) 0.000(6)
C4A 0.042(9) 0.030(7) 0.042(8) -0.009(6) -0.002(7) -0.008(7)
C5A 0.054(10) 0.027(7) 0.039(8) 0.004(6) 0.007(7) -0.021(7)
C6A 0.053(9) 0.026(6) 0.024(6) -0.004(5) 0.008(6) -0.010(6)
C11A 0.038(9) 0.040(8) 0.026(7) -0.001(6) -0.001(6) 0.012(7)
C12A 0.024(7) 0.023(6) 0.039(7) 0.000(5) -0.008(6) 0.005(5)
C13A 0.033(8) 0.027(6) 0.028(6) 0.002(5) 0.005(6) 0.021(6)
C21A 0.016(7) 0.033(7) 0.050(9) 0.004(6) 0.008(6) 0.005(6)
C22A 0.028(7) 0.022(6) 0.034(7) 0.003(5) 0.008(5) 0.003(5)
C23A 0.021(7) 0.045(8) 0.031(7) 0.013(6) -0.003(5) 0.001(6)
C31A 0.025(7) 0.031(7) 0.033(7) -0.010(6) 0.005(6) 0.002(6)
C32A 0.019(7) 0.030(7) 0.035(7) -0.005(5) 0.009(5) -0.001(5)
C33A 0.047(11) 0.059(10) 0.026(7) 0.007(7) -0.005(7) -0.017(9)
C34A 0.031(8) 0.029(7) 0.027(6) -0.010(5) 0.010(6) -0.002(6)
C41A 0.060(13) 0.039(9) 0.070(12) 0.017(8) 0.030(10) 0.014(8)
C42A 0.036(10) 0.077(12) 0.052(10) 0.019(9) -0.001(8) 0.027(9)
Os1B 0.0497(4) 0.0219(2) 0.0255(2) -0.00227(18) -0.0065(2) 0.0007(2)
Os2B 0.0247(3) 0.0245(2) 0.0258(2) 0.00070(18) -0.00118(18) -0.0016(2)
Os3B 0.0236(3) 0.0238(2) 0.0292(2) -0.00099(18) -0.00225(19) -0.0005(2)
Sb4B 0.0353(5) 0.0272(4) 0.0272(4) 0.0021(3) 0.0034(4) 0.0014(4)
O11B 0.156(17) 0.042(7) 0.032(7) 0.000(5) -0.011(8) 0.007(8)
O12B 0.099(13) 0.053(8) 0.073(9) 0.004(7) -0.006(9) 0.039(8)
O13B 0.089(12) 0.070(9) 0.073(10) 0.006(8) -0.020(9) -0.032(9)
O21B 0.056(9) 0.076(9) 0.066(9) 0.012(7) 0.003(7) -0.037(8)
O22B 0.074(10) 0.054(7) 0.033(6) 0.016(5) -0.010(6) -0.014(7)
O23B 0.051(8) 0.053(7) 0.069(8) -0.028(6) 0.016(6) 0.011(6)
O31B 0.092(12) 0.099(11) 0.038(7) -0.013(7) -0.005(7) 0.005(10)
O32B 0.067(10) 0.026(6) 0.097(11) 0.015(6) 0.009(8) 0.022(6)
O33B 0.028(7) 0.062(8) 0.120(13) 0.009(8) 0.004(7) -0.018(7)
O34B 0.052(7) 0.031(5) 0.052(6) 0.002(5) -0.003(6) 0.007(5)
C1B 0.035(8) 0.023(6) 0.044(8) -0.002(5) -0.004(7) 0.008(6)
C2B 0.030(8) 0.037(7) 0.027(6) -0.001(5) -0.007(5) 0.001(6)
C3B 0.018(7) 0.041(8) 0.061(10) 0.006(7) -0.006(7) -0.003(6)
C4B 0.047(10) 0.038(8) 0.063(12) 0.019(8) -0.016(9) 0.003(8)
C5B 0.045(10) 0.052(10) 0.054(10) 0.034(8) -0.016(8) -0.003(8)
C6B 0.047(10) 0.054(9) 0.033(8) 0.002(7) -0.018(7) -0.012(8)
C11B 0.107(17) 0.029(8) 0.022(7) -0.012(5) -0.009(8) 0.005(9)
C12B 0.092(15) 0.017(7) 0.041(8) -0.003(6) -0.010(9) -0.006(8)
C13B 0.048(10) 0.041(8) 0.035(8) -0.002(6) -0.012(7) -0.014(8)
C21B 0.026(8) 0.031(7) 0.045(8) 0.005(6) -0.005(6) 0.005(6)
C22B 0.036(9) 0.025(6) 0.043(8) -0.004(6) 0.005(6) -0.006(6)
C23B 0.031(8) 0.030(7) 0.035(7) 0.006(6) 0.004(6) -0.004(6)
C31B 0.050(11) 0.038(8) 0.046(9) -0.002(7) -0.012(8) 0.004(8)
C32B 0.038(9) 0.041(8) 0.029(7) 0.008(6) -0.008(6) -0.013(7)
C33B 0.029(8) 0.041(8) 0.052(9) 0.001(7) -0.002(7) 0.001(7)
C34B 0.029(8) 0.028(7) 0.037(7) -0.002(5) -0.006(6) 0.004(6)
C41B 0.062(12) 0.044(9) 0.044(9) 0.014(7) 0.010(8) -0.002(9)
C42B 0.049(14) 0.066(13) 0.101(18) 0.002(12) 0.030(13) 0.013(11)

loop_
_geom_bond_atom_site_label_1
_geom_bond_atom_site_label_2
_geom_bond_distance
_geom_bond_site_symmetry_2
_geom_bond_publ_flag
Os1A C11A 1.880(14) . ?
Os1A C12A 1.939(14) . ?
Os1A C13A 1.980(13) . ?
Os1A C1A 2.152(12) . ?
Os1A Sb4A 2.6430(10) . ?
Os1A Os2A 3.1614(7) . ?
Os2A C23A 1.885(14) . ?
Os2A C21A 1.937(13) . ?
Os2A C22A 1.956(12) . ?
Os2A C2A 2.142(12) . ?
Os2A Os3A 2.9548(7) . ?
Os3A C33A 1.92(2) . ?
Os3A C32A 1.939(13) . ?
Os3A C31A 1.971(15) . ?
Os3A C34A 1.980(14) . ?
Os3A Sb4A 2.6817(9) . ?
Sb4A C41A 2.107(17) . ?
Sb4A C42A 2.152(19) . ?
O11A C11A 1.148(18) . ?
O12A C12A 1.126(17) . ?
O13A C13A 1.116(17) . ?
O21A C21A 1.128(17) . ?
O22A C22A 1.105(16) . ?
O23A C23A 1.155(18) . ?
O31A C31A 1.103(17) . ?
O32A C32A 1.138(16) . ?
O33A C33A 1.10(2) . ?
O34A C34A 1.109(17) . ?
C1A C2A 1.384(18) . ?
C1A C6A 1.418(17) . ?
C2A C3A 1.419(18) . ?
C3A C4A 1.40(2) . ?
C4A C5A 1.40(2) . ?
C5A C6A 1.39(2) . ?
Os1B C13B 1.852(17) . ?
Os1B C11B 1.887(15) . ?
Os1B C12B 1.991(18) . ?
Os1B C1B 2.116(13) . ?
Os1B Sb4B 2.6820(12) . ?
Os1B Os2B 3.1611(7) . ?
Os2B C21B 1.836(16) . ?
Os2B C23B 1.883(14) . ?
Os2B C22B 1.946(16) . ?
Os2B C2B 2.139(13) . ?
Os2B Os3B 2.9649(7) . ?
Os3B C31B 1.918(17) . ?
Os3B C33B 1.942(17) . ?
Os3B C32B 1.965(16) . ?
Os3B C34B 1.977(14) . ?
Os3B Sb4B 2.6773(10) . ?
Sb4B C41B 2.134(15) . ?
Sb4B C42B 2.14(2) . ?
O11B C11B 1.14(2) . ?
O12B C12B 1.13(2) . ?
O13B C13B 1.15(2) . ?
O21B C21B 1.14(2) . ?
O22B C22B 1.162(19) . ?
O23B C23B 1.152(17) . ?
O31B C31B 1.16(2) . ?
O32B C32B 1.130(18) . ?
O33B C33B 1.15(2) . ?
O34B C34B 1.086(16) . ?
C1B C2B 1.39(2) . ?
C1B C6B 1.43(2) . ?
C2B C3B 1.41(2) . ?
C3B C4B 1.42(2) . ?
C4B C5B 1.34(3) . ?
C5B C6B 1.37(2) . ?
